data_4087752
loop_
_publ_author_name
'Horak, Kyle T.'
'VanderVelde, David G.'
'Agapie, Theodor'

_publ_section_title
;
 Tuning of Metal Complex Electronics and Reactivity by Remote Lewis Acid
 Binding to \p-Coordinated Pyridine Diphosphine Ligands
;
_journal_issue 19
_journal_name_full Organometallics
_journal_page_first 4753
_journal_paper_doi 10.1021/acs.organomet.5b00562
_journal_volume 34
_journal_year 2015
_chemical_formula_moiety 'C29 H40 N P2 Pd, C F3 O3 S'
_chemical_formula_sum 'C30 H40 F3 N O3 P2 Pd S'
_chemical_formula_weight 720.03
_space_group_crystal_system monoclinic
_space_group_IT_number 14
_space_group_name_Hall '-P 2ybc'
_space_group_name_H-M_alt 'P 1 21/c 1'
_atom_sites_solution_hydrogens mixed
_audit_creation_date 2015-05-06
_audit_creation_method
; 
Olex2 1.2 
(compiled 2015.01.26 svn.r3150 for OlexSys, GUI svn.r4998) 
;
_cell_angle_alpha 90
_cell_angle_beta 102.437(3)
_cell_angle_gamma 90
_cell_formula_units_Z 4
_cell_length_a 12.2515(8)
_cell_length_b 11.1901(7)
_cell_length_c 24.2291(15)
_cell_measurement_reflns_used 9621
_cell_measurement_temperature 100
_cell_measurement_theta_max 30.53
_cell_measurement_theta_min 2.49
_cell_volume 3243.8(4)
_computing_cell_refinement 'Bruker SAINT'
_computing_data_collection 'Bruker APEX2'
_computing_data_reduction 'Bruker SAINT'
_computing_molecular_graphics 'Olex2 (Dolomanov et al., 2009)'
_computing_publication_material 'Olex2 (Dolomanov et al., 2009)'
_computing_structure_refinement 'XL (Sheldrick, 2008)'
_computing_structure_solution 'SHELXS-97 (Sheldrick 2008)'
_diffrn_ambient_temperature 100.01
_diffrn_measured_fraction_theta_full 1.000
_diffrn_measured_fraction_theta_max 0.999
_diffrn_measurement_device_type 'Bruker APEX-II CCD'
_diffrn_measurement_method '\f and \w scans'
_diffrn_radiation_type MoK\a
_diffrn_radiation_wavelength 0.71073
_diffrn_reflns_av_R_equivalents 0.0405
_diffrn_reflns_av_unetI/netI 0.0172
_diffrn_reflns_Laue_measured_fraction_full 1.000
_diffrn_reflns_Laue_measured_fraction_max 0.999
_diffrn_reflns_limit_h_max 17
_diffrn_reflns_limit_h_min -17
_diffrn_reflns_limit_k_max 16
_diffrn_reflns_limit_k_min -16
_diffrn_reflns_limit_l_max 34
_diffrn_reflns_limit_l_min -34
_diffrn_reflns_number 139953
_diffrn_reflns_point_group_measured_fraction_full 1.000
_diffrn_reflns_point_group_measured_fraction_max 0.999
_diffrn_reflns_theta_full 25.242
_diffrn_reflns_theta_max 30.570
_diffrn_reflns_theta_min 1.702
_diffrn_standards_number 0
_exptl_absorpt_coefficient_mu 0.783
_exptl_absorpt_correction_T_max 0.7461
_exptl_absorpt_correction_T_min 0.7016
_exptl_absorpt_correction_type multi-scan
_exptl_absorpt_process_details
; 
SADABS-2012/1 (Bruker,2012) was used for absorption correction. 
wR2(int) was 0.0550 before and 0.0513 after correction. 
The Ratio of minimum to maximum transmission is 0.9404. 
The \l/2 correction factor is 0.0015. 
;
_exptl_crystal_colour red
_exptl_crystal_colour_primary red
_exptl_crystal_density_diffrn 1.474
_exptl_crystal_description block
_exptl_crystal_F_000 1480
_exptl_crystal_size_max 0.35
_exptl_crystal_size_mid 0.3
_exptl_crystal_size_min 0.25
_refine_diff_density_max 0.458
_refine_diff_density_min -0.383
_refine_diff_density_rms 0.058
_refine_ls_extinction_method none
_refine_ls_goodness_of_fit_ref 1.076
_refine_ls_hydrogen_treatment mixed
_refine_ls_matrix_type full
_refine_ls_number_parameters 390
_refine_ls_number_reflns 9942
_refine_ls_number_restraints 0
_refine_ls_restrained_S_all 1.076
_refine_ls_R_factor_all 0.0245
_refine_ls_R_factor_gt 0.0211
_refine_ls_shift/su_max 0.002
_refine_ls_shift/su_mean 0.000
_refine_ls_structure_factor_coef Fsqd
_refine_ls_weighting_details 'w=1/[\s^2^(Fo^2^)+(0.0211P)^2^+1.6865P] where P=(Fo^2^+2Fc^2^)/3'
_refine_ls_weighting_scheme calc
_refine_ls_wR_factor_gt 0.0508
_refine_ls_wR_factor_ref 0.0524
_reflns_Friedel_coverage 0.000
_reflns_number_gt 9135
_reflns_number_total 9942
_reflns_threshold_expression 'I > 2\s(I)'
_cod_data_source_file om5b00562_si_007.cif
_cod_data_source_block a14122_0m
_cod_database_code 4087752
_shelxl_version_number 2013-3
_shelx_space_group_comment
; 
The symmetry employed for this shelxl refinement is uniquely defined 
by the following loop, which should always be used as a source of 
symmetry information in preference to the above space-group names. 
They are only intended as comments. 
;
_shelx_estimated_absorpt_t_max 0.828
_shelx_estimated_absorpt_t_min 0.771
_olex2_refinement_description
; 
1. Fixed Uiso 
 At 1.2 times of: 
  All C(H) groups, All N(H) groups 
 At 1.5 times of: 
  All C(H,H,H) groups 
2.a Ternary CH refined with riding coordinates: 
 C18(H18), C21(H21), C24(H24), C27(H27) 
2.b Aromatic/amide H refined with riding coordinates: 
 N1(H1), C8(H8), C9(H9), C10(H10), C11(H11), C14(H14), C15(H15), C16(H16), 
 C17(H17) 
2.c Idealised Me refined as rotating group: 
 C19(H19A,H19B,H19C), C20(H20A,H20B,H20C), C22(H22A,H22B,H22C), C23(H23A,H23B, 
 H23C), C25(H25A,H25B,H25C), C26(H26A,H26B,H26C), C28(H28A,H28B,H28C), C29(H29A, 
 H29B,H29C) 
;
_olex2_submission_special_instructions 'No special instructions were received'

loop_
_space_group_symop_operation_xyz
'x, y, z'
'-x, y+1/2, -z+1/2'
'-x, -y, -z'
'x, -y-1/2, z-1/2'

loop_
_atom_site_label
_atom_site_type_symbol
_atom_site_fract_x
_atom_site_fract_y
_atom_site_fract_z
_atom_site_U_iso_or_equiv
_atom_site_adp_type
_atom_site_occupancy
_atom_site_site_symmetry_order
_atom_site_calc_flag
_atom_site_refinement_flags_posn
Pd1 Pd -0.25993(2) 0.19984(2) 0.13054(2) 0.01255(3) Uani 1 1 d .
P1 P -0.23704(3) 0.00148(3) 0.11144(2) 0.01371(6) Uani 1 1 d .
P2 P -0.33522(2) 0.36382(3) 0.16672(2) 0.01289(6) Uani 1 1 d .
N1 N -0.04808(8) 0.35764(9) 0.05068(4) 0.01473(18) Uani 1 1 d .
H1 H 0.0203 0.3853 0.0541 0.018 Uiso 1 1 calc R
C1 C -0.25945(9) 0.26653(10) 0.04703(5) 0.0127(2) Uani 1 1 d .
H1A H -0.3346(12) 0.2440(14) 0.0335(6) 0.012(3) Uiso 1 1 d .
C2 C -0.17428(9) 0.19502(10) 0.03074(5) 0.0129(2) Uani 1 1 d .
C3 C -0.07012(10) 0.24305(11) 0.03419(5) 0.0148(2) Uani 1 1 d .
H3 H -0.0112(14) 0.2014(14) 0.0253(7) 0.021(4) Uiso 1 1 d .
C4 C -0.12839(10) 0.43078(11) 0.06209(5) 0.0142(2) Uani 1 1 d .
H4 H -0.1097(13) 0.5077(15) 0.0695(6) 0.016(4) Uiso 1 1 d .
C5 C -0.23470(9) 0.38963(10) 0.06005(5) 0.0130(2) Uani 1 1 d .
C6 C -0.19795(9) 0.07309(10) 0.00660(5) 0.0137(2) Uani 1 1 d .
C7 C -0.22425(9) -0.02356(10) 0.03856(5) 0.0143(2) Uani 1 1 d .
C8 C -0.24059(10) -0.13650(11) 0.01314(5) 0.0182(2) Uani 1 1 d .
H8 H -0.2569 -0.2027 0.0346 0.022 Uiso 1 1 calc R
C9 C -0.23350(10) -0.15373(12) -0.04268(6) 0.0199(2) Uani 1 1 d .
H9 H -0.2445 -0.2310 -0.0592 0.024 Uiso 1 1 calc R
C10 C -0.21026(11) -0.05734(12) -0.07429(5) 0.0208(2) Uani 1 1 d .
H10 H -0.2070 -0.0683 -0.1128 0.025 Uiso 1 1 calc R
C11 C -0.19175(10) 0.05514(12) -0.04977(5) 0.0182(2) Uani 1 1 d .
H11 H -0.1747 0.1205 -0.0715 0.022 Uiso 1 1 calc R
C12 C -0.32410(9) 0.47641(10) 0.06563(5) 0.0129(2) Uani 1 1 d .
C13 C -0.38040(9) 0.47318(10) 0.11054(5) 0.0136(2) Uani 1 1 d .
C14 C -0.46831(9) 0.55353(11) 0.11017(5) 0.0157(2) Uani 1 1 d .
H14 H -0.5075 0.5514 0.1400 0.019 Uiso 1 1 calc R
C15 C -0.49888(10) 0.63624(11) 0.06686(5) 0.0167(2) Uani 1 1 d .
H15 H -0.5598 0.6889 0.0667 0.020 Uiso 1 1 calc R
C16 C -0.44034(10) 0.64183(11) 0.02384(5) 0.0164(2) Uani 1 1 d .
H16 H -0.4598 0.7000 -0.0052 0.020 Uiso 1 1 calc R
C17 C -0.35344(10) 0.56257(10) 0.02306(5) 0.0150(2) Uani 1 1 d .
H17 H -0.3137 0.5668 -0.0065 0.018 Uiso 1 1 calc R
C18 C -0.35614(11) -0.09436(12) 0.11816(6) 0.0217(3) Uani 1 1 d .
H18 H -0.3405 -0.1781 0.1077 0.026 Uiso 1 1 calc R
C19 C -0.46180(12) -0.05008(14) 0.07787(7) 0.0300(3) Uani 1 1 d .
H19A H -0.5265 -0.0947 0.0846 0.045 Uiso 1 1 calc GR
H19B H -0.4547 -0.0624 0.0387 0.045 Uiso 1 1 calc GR
H19C H -0.4720 0.0352 0.0844 0.045 Uiso 1 1 calc GR
C20 C -0.37005(15) -0.09295(14) 0.17929(7) 0.0344(4) Uani 1 1 d .
H20A H -0.3820 -0.0107 0.1905 0.052 Uiso 1 1 calc GR
H20B H -0.3025 -0.1252 0.2040 0.052 Uiso 1 1 calc GR
H20C H -0.4346 -0.1421 0.1826 0.052 Uiso 1 1 calc GR
C21 C -0.11126(11) -0.06930(12) 0.15549(6) 0.0208(2) Uani 1 1 d .
H21 H -0.1125 -0.0517 0.1958 0.025 Uiso 1 1 calc R
C22 C -0.00842(11) -0.00726(15) 0.14294(6) 0.0295(3) Uani 1 1 d .
H22A H 0.0590 -0.0397 0.1677 0.044 Uiso 1 1 calc GR
H22B H -0.0130 0.0787 0.1497 0.044 Uiso 1 1 calc GR
H22C H -0.0052 -0.0209 0.1034 0.044 Uiso 1 1 calc GR
C23 C -0.10331(15) -0.20490(14) 0.15021(8) 0.0363(4) Uani 1 1 d .
H23A H -0.0936 -0.2254 0.1122 0.054 Uiso 1 1 calc GR
H23B H -0.1720 -0.2419 0.1567 0.054 Uiso 1 1 calc GR
H23C H -0.0392 -0.2345 0.1783 0.054 Uiso 1 1 calc GR
C24 C -0.23931(10) 0.44844(11) 0.22306(5) 0.0166(2) Uani 1 1 d .
H24 H -0.2187 0.3938 0.2563 0.020 Uiso 1 1 calc R
C25 C -0.13138(11) 0.47688(13) 0.20354(6) 0.0221(3) Uani 1 1 d .
H25A H -0.1480 0.5311 0.1710 0.033 Uiso 1 1 calc GR
H25B H -0.0991 0.4027 0.1926 0.033 Uiso 1 1 calc GR
H25C H -0.0780 0.5151 0.2344 0.033 Uiso 1 1 calc GR
C26 C -0.28980(12) 0.56052(13) 0.24345(6) 0.0250(3) Uani 1 1 d .
H26A H -0.2336 0.5999 0.2727 0.038 Uiso 1 1 calc GR
H26B H -0.3543 0.5383 0.2591 0.038 Uiso 1 1 calc GR
H26C H -0.3139 0.6153 0.2116 0.038 Uiso 1 1 calc GR
C27 C -0.45968(10) 0.33491(11) 0.19623(5) 0.0178(2) Uani 1 1 d .
H27 H -0.4873 0.4122 0.2088 0.021 Uiso 1 1 calc R
C28 C -0.55215(11) 0.27851(13) 0.15102(6) 0.0246(3) Uani 1 1 d .
H28A H -0.5246 0.2041 0.1376 0.037 Uiso 1 1 calc GR
H28B H -0.5739 0.3341 0.1193 0.037 Uiso 1 1 calc GR
H28C H -0.6171 0.2612 0.1673 0.037 Uiso 1 1 calc GR
C29 C -0.42680(12) 0.25153(13) 0.24731(6) 0.0248(3) Uani 1 1 d .
H29A H -0.4938 0.2291 0.2609 0.037 Uiso 1 1 calc GR
H29B H -0.3742 0.2927 0.2775 0.037 Uiso 1 1 calc GR
H29C H -0.3914 0.1795 0.2362 0.037 Uiso 1 1 calc GR
S1 S 0.16810(2) 0.57362(3) 0.09757(2) 0.01703(6) Uani 1 1 d .
F1 F 0.29286(8) 0.48871(10) 0.19057(4) 0.0393(2) Uani 1 1 d .
F2 F 0.11797(9) 0.44468(11) 0.17889(4) 0.0467(3) Uani 1 1 d .
F3 F 0.17516(9) 0.62169(12) 0.20445(4) 0.0488(3) Uani 1 1 d .
O1 O 0.05893(8) 0.62781(9) 0.08608(4) 0.0253(2) Uani 1 1 d .
O2 O 0.17188(8) 0.45920(9) 0.06974(4) 0.02212(19) Uani 1 1 d .
O3 O 0.26011(8) 0.65186(10) 0.09645(5) 0.0306(2) Uani 1 1 d .
C30 C 0.18934(12) 0.53050(15) 0.17162(6) 0.0279(3) Uani 1 1 d .

loop_
_atom_site_aniso_label
_atom_site_aniso_U_11
_atom_site_aniso_U_22
_atom_site_aniso_U_33
_atom_site_aniso_U_23
_atom_site_aniso_U_13
_atom_site_aniso_U_12
Pd1 0.01434(4) 0.01088(4) 0.01296(4) -0.00097(3) 0.00412(3) 0.00118(3)
P1 0.01627(13) 0.01095(13) 0.01526(13) -0.00037(10) 0.00639(11) -0.00005(10)
P2 0.01306(12) 0.01264(13) 0.01377(13) -0.00121(10) 0.00470(10) 0.00086(10)
N1 0.0114(4) 0.0157(5) 0.0179(5) -0.0001(4) 0.0050(4) -0.0014(3)
C1 0.0122(5) 0.0133(5) 0.0130(5) 0.0004(4) 0.0036(4) -0.0003(4)
C2 0.0141(5) 0.0128(5) 0.0127(5) -0.0001(4) 0.0047(4) 0.0005(4)
C3 0.0144(5) 0.0151(5) 0.0160(5) 0.0000(4) 0.0056(4) 0.0013(4)
C4 0.0151(5) 0.0127(5) 0.0156(5) -0.0008(4) 0.0048(4) -0.0012(4)
C5 0.0132(5) 0.0135(5) 0.0127(5) 0.0003(4) 0.0039(4) 0.0006(4)
C6 0.0126(5) 0.0141(5) 0.0148(5) -0.0013(4) 0.0039(4) 0.0011(4)
C7 0.0137(5) 0.0138(5) 0.0163(5) -0.0022(4) 0.0052(4) -0.0005(4)
C8 0.0198(5) 0.0139(5) 0.0222(6) -0.0030(4) 0.0073(5) -0.0026(4)
C9 0.0190(5) 0.0181(6) 0.0230(6) -0.0082(5) 0.0056(5) -0.0021(4)
C10 0.0217(6) 0.0237(6) 0.0177(6) -0.0063(5) 0.0060(5) -0.0004(5)
C11 0.0206(6) 0.0192(6) 0.0161(5) -0.0012(4) 0.0065(4) 0.0011(4)
C12 0.0109(5) 0.0117(5) 0.0159(5) -0.0021(4) 0.0021(4) -0.0010(4)
C13 0.0131(5) 0.0125(5) 0.0150(5) -0.0016(4) 0.0025(4) -0.0001(4)
C14 0.0132(5) 0.0153(5) 0.0188(5) -0.0030(4) 0.0039(4) 0.0007(4)
C15 0.0125(5) 0.0133(5) 0.0233(6) -0.0019(4) 0.0014(4) 0.0012(4)
C16 0.0144(5) 0.0125(5) 0.0209(6) 0.0008(4) 0.0006(4) -0.0012(4)
C17 0.0143(5) 0.0127(5) 0.0179(5) -0.0005(4) 0.0034(4) -0.0023(4)
C18 0.0250(6) 0.0144(5) 0.0298(7) -0.0033(5) 0.0149(5) -0.0050(5)
C19 0.0199(6) 0.0241(7) 0.0476(9) -0.0084(6) 0.0109(6) -0.0025(5)
C20 0.0494(9) 0.0266(7) 0.0365(8) -0.0022(6) 0.0297(7) -0.0095(7)
C21 0.0241(6) 0.0203(6) 0.0187(6) 0.0023(5) 0.0058(5) 0.0066(5)
C22 0.0187(6) 0.0452(9) 0.0237(7) 0.0039(6) 0.0025(5) 0.0041(6)
C23 0.0419(9) 0.0232(7) 0.0424(9) 0.0041(6) 0.0060(7) 0.0164(6)
C24 0.0172(5) 0.0180(5) 0.0142(5) -0.0020(4) 0.0027(4) 0.0004(4)
C25 0.0184(6) 0.0258(6) 0.0215(6) -0.0035(5) 0.0029(5) -0.0042(5)
C26 0.0261(6) 0.0234(6) 0.0244(6) -0.0100(5) 0.0030(5) 0.0023(5)
C27 0.0175(5) 0.0171(5) 0.0211(6) -0.0020(4) 0.0094(4) 0.0006(4)
C28 0.0193(6) 0.0256(7) 0.0307(7) -0.0055(5) 0.0095(5) -0.0055(5)
C29 0.0304(7) 0.0230(6) 0.0259(7) 0.0036(5) 0.0169(6) 0.0033(5)
S1 0.01398(12) 0.01810(14) 0.02012(14) -0.00059(11) 0.00614(10) -0.00242(10)
F1 0.0284(5) 0.0576(7) 0.0282(5) 0.0039(4) -0.0018(4) 0.0113(4)
F2 0.0425(6) 0.0667(7) 0.0343(5) 0.0169(5) 0.0156(4) -0.0130(5)
F3 0.0375(5) 0.0782(8) 0.0291(5) -0.0268(5) 0.0038(4) 0.0092(5)
O1 0.0179(4) 0.0266(5) 0.0312(5) 0.0002(4) 0.0050(4) 0.0029(4)
O2 0.0209(4) 0.0233(5) 0.0239(5) -0.0063(4) 0.0086(4) -0.0021(4)
O3 0.0211(5) 0.0249(5) 0.0486(7) 0.0011(5) 0.0138(4) -0.0074(4)
C30 0.0209(6) 0.0428(8) 0.0200(6) -0.0030(6) 0.0047(5) 0.0002(6)

loop_
_atom_type_symbol
_atom_type_description
_atom_type_scat_dispersion_real
_atom_type_scat_dispersion_imag
_atom_type_scat_source
C C 0.0033 0.0016 'International Tables Vol C Tables 4.2.6.8 and 6.1.1.4'
H H 0.0000 0.0000 'International Tables Vol C Tables 4.2.6.8 and 6.1.1.4'
F F 0.0171 0.0103 'International Tables Vol C Tables 4.2.6.8 and 6.1.1.4'
N N 0.0061 0.0033 'International Tables Vol C Tables 4.2.6.8 and 6.1.1.4'
O O 0.0106 0.0060 'International Tables Vol C Tables 4.2.6.8 and 6.1.1.4'
P P 0.1023 0.0942 'International Tables Vol C Tables 4.2.6.8 and 6.1.1.4'
Pd Pd -0.9988 1.0072 'International Tables Vol C Tables 4.2.6.8 and 6.1.1.4'
S S 0.1246 0.1234 'International Tables Vol C Tables 4.2.6.8 and 6.1.1.4'

loop_
_geom_angle_atom_site_label_1
_geom_angle_atom_site_label_2
_geom_angle_atom_site_label_3
_geom_angle
P1 Pd1 P2 156.971(11)
C1 Pd1 P1 96.90(3)
C1 Pd1 P2 99.38(3)
C7 P1 Pd1 112.48(4)
C7 P1 C18 103.30(6)
C7 P1 C21 104.92(6)
C18 P1 Pd1 114.24(4)
C18 P1 C21 106.02(6)
C21 P1 Pd1 114.80(4)
C13 P2 Pd1 109.35(4)
C13 P2 C24 104.39(5)
C13 P2 C27 105.25(6)
C24 P2 Pd1 116.29(4)
C27 P2 Pd1 116.00(4)
C27 P2 C24 104.42(6)
C3 N1 H1 119.1
C3 N1 C4 121.73(10)
C4 N1 H1 119.1
Pd1 C1 H1A 91.9(9)
C2 C1 Pd1 102.34(7)
C2 C1 H1A 117.9(9)
C5 C1 Pd1 99.75(7)
C5 C1 H1A 118.6(9)
C5 C1 C2 117.71(10)
C1 C2 C6 121.82(10)
C3 C2 C1 119.13(10)
C3 C2 C6 118.91(10)
N1 C3 C2 120.91(11)
N1 C3 H3 115.5(10)
C2 C3 H3 123.6(10)
N1 C4 H4 117.1(10)
N1 C4 C5 121.05(11)
C5 C4 H4 121.8(10)
C1 C5 C12 121.46(10)
C4 C5 C1 119.04(10)
C4 C5 C12 119.21(10)
C7 C6 C2 122.45(10)
C11 C6 C2 117.94(10)
C11 C6 C7 119.61(11)
C6 C7 P1 119.43(9)
C8 C7 P1 121.94(9)
C8 C7 C6 118.63(11)
C7 C8 H8 119.3
C9 C8 C7 121.39(12)
C9 C8 H8 119.3
C8 C9 H9 120.2
C8 C9 C10 119.56(12)
C10 C9 H9 120.2
C9 C10 H10 119.9
C9 C10 C11 120.16(12)
C11 C10 H10 119.9
C6 C11 H11 119.7
C10 C11 C6 120.62(12)
C10 C11 H11 119.7
C13 C12 C5 123.00(10)
C17 C12 C5 117.27(10)
C17 C12 C13 119.71(10)
C12 C13 P2 118.22(8)
C14 C13 P2 122.96(9)
C14 C13 C12 118.83(11)
C13 C14 H14 119.5
C15 C14 C13 120.94(11)
C15 C14 H14 119.5
C14 C15 H15 120.1
C16 C15 C14 119.90(11)
C16 C15 H15 120.1
C15 C16 H16 119.9
C15 C16 C17 120.21(11)
C17 C16 H16 119.9
C12 C17 H17 119.8
C16 C17 C12 120.34(11)
C16 C17 H17 119.8
P1 C18 H18 108.9
C19 C18 P1 109.42(10)
C19 C18 H18 108.9
C19 C18 C20 111.13(12)
C20 C18 P1 109.57(10)
C20 C18 H18 108.9
C18 C19 H19A 109.5
C18 C19 H19B 109.5
C18 C19 H19C 109.5
H19A C19 H19B 109.5
H19A C19 H19C 109.5
H19B C19 H19C 109.5
C18 C20 H20A 109.5
C18 C20 H20B 109.5
C18 C20 H20C 109.5
H20A C20 H20B 109.5
H20A C20 H20C 109.5
H20B C20 H20C 109.5
P1 C21 H21 107.0
C22 C21 P1 108.11(9)
C22 C21 H21 107.0
C22 C21 C23 111.41(13)
C23 C21 P1 115.88(11)
C23 C21 H21 107.0
C21 C22 H22A 109.5
C21 C22 H22B 109.5
C21 C22 H22C 109.5
H22A C22 H22B 109.5
H22A C22 H22C 109.5
H22B C22 H22C 109.5
C21 C23 H23A 109.5
C21 C23 H23B 109.5
C21 C23 H23C 109.5
H23A C23 H23B 109.5
H23A C23 H23C 109.5
H23B C23 H23C 109.5
P2 C24 H24 106.9
C25 C24 P2 109.31(8)
C25 C24 H24 106.9
C26 C24 P2 114.86(9)
C26 C24 H24 106.9
C26 C24 C25 111.49(11)
C24 C25 H25A 109.5
C24 C25 H25B 109.5
C24 C25 H25C 109.5
H25A C25 H25B 109.5
H25A C25 H25C 109.5
H25B C25 H25C 109.5
C24 C26 H26A 109.5
C24 C26 H26B 109.5
C24 C26 H26C 109.5
H26A C26 H26B 109.5
H26A C26 H26C 109.5
H26B C26 H26C 109.5
P2 C27 H27 109.1
C28 C27 P2 109.90(9)
C28 C27 H27 109.1
C28 C27 C29 110.60(11)
C29 C27 P2 108.89(9)
C29 C27 H27 109.1
C27 C28 H28A 109.5
C27 C28 H28B 109.5
C27 C28 H28C 109.5
H28A C28 H28B 109.5
H28A C28 H28C 109.5
H28B C28 H28C 109.5
C27 C29 H29A 109.5
C27 C29 H29B 109.5
C27 C29 H29C 109.5
H29A C29 H29B 109.5
H29A C29 H29C 109.5
H29B C29 H29C 109.5
O1 S1 O2 113.75(6)
O1 S1 C30 103.39(6)
O2 S1 C30 102.22(7)
O3 S1 O1 116.17(6)
O3 S1 O2 115.22(6)
O3 S1 C30 103.56(7)
F1 C30 S1 110.77(10)
F2 C30 S1 111.20(10)
F2 C30 F1 107.63(14)
F3 C30 S1 112.15(12)
F3 C30 F1 107.45(12)
F3 C30 F2 107.44(12)

loop_
_geom_bond_atom_site_label_1
_geom_bond_atom_site_label_2
_geom_bond_distance
Pd1 P1 2.2969(3)
Pd1 P2 2.3096(3)
Pd1 C1 2.1579(11)
P1 C7 1.8276(12)
P1 C18 1.8461(13)
P1 C21 1.8527(13)
P2 C13 1.8255(12)
P2 C24 1.8574(12)
P2 C27 1.8469(12)
N1 H1 0.8800
N1 C3 1.3529(16)
N1 C4 1.3533(15)
C1 H1A 0.942(15)
C1 C2 1.4361(15)
C1 C5 1.4310(16)
C2 C3 1.3706(16)
C2 C6 1.4882(16)
C3 H3 0.923(17)
C4 H4 0.899(16)
C4 C5 1.3724(16)
C5 C12 1.4915(16)
C6 C7 1.4074(16)
C6 C11 1.3986(16)
C7 C8 1.4012(16)
C8 H8 0.9500
C8 C9 1.3874(18)
C9 H9 0.9500
C9 C10 1.3874(19)
C10 H10 0.9500
C10 C11 1.3894(18)
C11 H11 0.9500
C12 C13 1.4086(16)
C12 C17 1.4012(16)
C13 C14 1.4015(16)
C14 H14 0.9500
C14 C15 1.3888(17)
C15 H15 0.9500
C15 C16 1.3880(18)
C16 H16 0.9500
C16 C17 1.3890(16)
C17 H17 0.9500
C18 H18 1.0000
C18 C19 1.526(2)
C18 C20 1.527(2)
C19 H19A 0.9800
C19 H19B 0.9800
C19 H19C 0.9800
C20 H20A 0.9800
C20 H20B 0.9800
C20 H20C 0.9800
C21 H21 1.0000
C21 C22 1.525(2)
C21 C23 1.528(2)
C22 H22A 0.9800
C22 H22B 0.9800
C22 H22C 0.9800
C23 H23A 0.9800
C23 H23B 0.9800
C23 H23C 0.9800
C24 H24 1.0000
C24 C25 1.5308(18)
C24 C26 1.5268(18)
C25 H25A 0.9800
C25 H25B 0.9800
C25 H25C 0.9800
C26 H26A 0.9800
C26 H26B 0.9800
C26 H26C 0.9800
C27 H27 1.0000
C27 C28 1.5320(18)
C27 C29 1.5329(19)
C28 H28A 0.9800
C28 H28B 0.9800
C28 H28C 0.9800
C29 H29A 0.9800
C29 H29B 0.9800
C29 H29C 0.9800
S1 O1 1.4401(10)
S1 O2 1.4525(10)
S1 O3 1.4323(10)
S1 C30 1.8218(15)
F1 C30 1.3369(16)
F2 C30 1.3356(18)
F3 C30 1.3281(18)

loop_
_geom_torsion_atom_site_label_1
_geom_torsion_atom_site_label_2
_geom_torsion_atom_site_label_3
_geom_torsion_atom_site_label_4
_geom_torsion
Pd1 P1 C7 C6 17.57(10)
Pd1 P1 C7 C8 -162.01(9)
Pd1 P1 C18 C19 58.84(10)
Pd1 P1 C18 C20 -63.23(11)
Pd1 P1 C21 C22 -63.27(10)
Pd1 P1 C21 C23 170.89(10)
Pd1 P2 C13 C12 -28.37(10)
Pd1 P2 C13 C14 151.57(9)
Pd1 P2 C24 C25 50.28(10)
Pd1 P2 C24 C26 176.45(8)
Pd1 P2 C27 C28 -57.54(10)
Pd1 P2 C27 C29 63.75(10)
Pd1 C1 C2 C3 -101.14(11)
Pd1 C1 C2 C6 83.02(11)
Pd1 C1 C5 C4 103.03(10)
Pd1 C1 C5 C12 -83.27(11)
P1 C7 C8 C9 178.30(10)
P2 C13 C14 C15 179.19(9)
N1 C4 C5 C1 1.60(17)
N1 C4 C5 C12 -172.24(11)
C1 C2 C3 N1 -2.42(17)
C1 C2 C6 C7 -67.71(15)
C1 C2 C6 C11 113.29(13)
C1 C5 C12 C13 69.18(15)
C1 C5 C12 C17 -109.44(13)
C2 C1 C5 C4 -6.56(16)
C2 C1 C5 C12 167.14(10)
C2 C6 C7 P1 3.14(15)
C2 C6 C7 C8 -177.27(11)
C2 C6 C11 C10 178.42(11)
C3 N1 C4 C5 3.26(18)
C3 C2 C6 C7 116.44(13)
C3 C2 C6 C11 -62.56(15)
C4 N1 C3 C2 -2.83(18)
C4 C5 C12 C13 -117.14(13)
C4 C5 C12 C17 64.25(15)
C5 C1 C2 C3 6.97(16)
C5 C1 C2 C6 -168.88(10)
C5 C12 C13 P2 4.13(15)
C5 C12 C13 C14 -175.81(10)
C5 C12 C17 C16 176.31(10)
C6 C2 C3 N1 173.55(10)
C6 C7 C8 C9 -1.29(18)
C7 P1 C18 C19 -63.66(10)
C7 P1 C18 C20 174.26(10)
C7 P1 C21 C22 60.72(11)
C7 P1 C21 C23 -65.12(12)
C7 C6 C11 C10 -0.61(18)
C7 C8 C9 C10 -0.28(19)
C8 C9 C10 C11 1.43(19)
C9 C10 C11 C6 -0.99(19)
C11 C6 C7 P1 -177.88(9)
C11 C6 C7 C8 1.72(17)
C12 C13 C14 C15 -0.87(17)
C13 P2 C24 C25 -70.27(10)
C13 P2 C24 C26 55.90(11)
C13 P2 C27 C28 63.46(10)
C13 P2 C27 C29 -175.25(9)
C13 C12 C17 C16 -2.35(17)
C13 C14 C15 C16 -1.49(18)
C14 C15 C16 C17 1.94(18)
C15 C16 C17 C12 -0.02(17)
C17 C12 C13 P2 -177.29(8)
C17 C12 C13 C14 2.77(16)
C18 P1 C7 C6 141.23(10)
C18 P1 C7 C8 -38.35(11)
C18 P1 C21 C22 169.63(10)
C18 P1 C21 C23 43.79(13)
C21 P1 C7 C6 -107.88(10)
C21 P1 C7 C8 72.53(11)
C21 P1 C18 C19 -173.72(9)
C21 P1 C18 C20 64.20(11)
C24 P2 C13 C12 96.70(10)
C24 P2 C13 C14 -83.36(11)
C24 P2 C27 C28 173.10(9)
C24 P2 C27 C29 -65.61(10)
C27 P2 C13 C12 -153.64(9)
C27 P2 C13 C14 26.30(11)
C27 P2 C24 C25 179.46(9)
C27 P2 C24 C26 -54.37(11)
O1 S1 C30 F1 -173.93(11)
O1 S1 C30 F2 66.44(12)
O1 S1 C30 F3 -53.89(11)
O2 S1 C30 F1 67.71(12)
O2 S1 C30 F2 -51.93(12)
O2 S1 C30 F3 -172.26(10)
O3 S1 C30 F1 -52.35(13)
O3 S1 C30 F2 -171.98(11)
O3 S1 C30 F3 67.69(11)
